data_7206386
loop_
_publ_author_name
'Kim, Byung-Soon'
'Jindo, Takumi'
'Eto, Ryohei'
'Shinohara, Yohei'
'Son, Young-A'
'Kim, Sung-Hoon'
'Matsumoto, Shinya'

_publ_section_title
;
 Effects of alkoxy substitution on the crystal structure of
 2,3-bis[(E)-4-(diethylamino)-2-alkoxybenzylideneamino]fumaronitrile
 derivatives
;
_journal_issue 17
_journal_name_full CrystEngComm
_journal_page_first 5374
_journal_paper_doi 10.1039/c1ce05198a
_journal_volume 13
_journal_year 2011
_chemical_formula_moiety 'C30 H38 N6 O2 '
_chemical_formula_sum 'C30 H38 N6 O2'
_chemical_formula_weight 514.67
_space_group_IT_number 2
_symmetry_cell_setting triclinic
_symmetry_Int_Tables_number 2
_symmetry_space_group_name_Hall '-P 1'
_symmetry_space_group_name_H-M 'P -1'
_cell_angle_alpha 108.4307(7)
_cell_angle_beta 93.4310(7)
_cell_angle_gamma 105.4191(7)
_cell_formula_units_Z 2
_cell_length_a 10.17467(18)
_cell_length_b 10.78264(19)
_cell_length_c 14.7446(3)
_cell_measurement_reflns_used 11455
_cell_measurement_temperature 296.1
_cell_measurement_theta_max 68.2
_cell_measurement_theta_min 3.2
_cell_volume 1460.99(5)
_computing_cell_refinement PROCESS-AUTO
_computing_data_collection PROCESS-AUTO
_computing_data_reduction CrystalStructure
_computing_publication_material 'CrystalStructure 3.8'
_computing_structure_refinement CRYSTALS
_computing_structure_solution SIR92
_diffrn_ambient_temperature 296.1
_diffrn_detector_area_resol_mean 10.00
_diffrn_measured_fraction_theta_full 0.938
_diffrn_measured_fraction_theta_max 0.938
_diffrn_measurement_device_type 'Rigaku RAXIS-RAPID'
_diffrn_measurement_method \w
_diffrn_radiation_type 'Cu K\a'
_diffrn_radiation_wavelength 1.54187
_diffrn_reflns_av_R_equivalents 0.033
_diffrn_reflns_limit_h_max 12
_diffrn_reflns_limit_h_min -12
_diffrn_reflns_limit_k_max 12
_diffrn_reflns_limit_k_min -12
_diffrn_reflns_limit_l_max 17
_diffrn_reflns_limit_l_min -17
_diffrn_reflns_number 13753
_diffrn_reflns_theta_full 68.23
_diffrn_reflns_theta_max 68.23
_exptl_absorpt_coefficient_mu 0.599
_exptl_absorpt_correction_T_max 0.942
_exptl_absorpt_correction_T_min 0.803
_exptl_absorpt_correction_type multi-scan
_exptl_absorpt_process_details
;
Higashi, T. (1995). Program for Absorption Correction.
Rigaku Corporation, Tokyo, Japan.
;
_exptl_crystal_colour purple
_exptl_crystal_density_diffrn 1.170
_exptl_crystal_density_method 'not measured'
_exptl_crystal_description block
_exptl_crystal_F_000 552.00
_exptl_crystal_size_max 0.40
_exptl_crystal_size_mid 0.10
_exptl_crystal_size_min 0.10
_refine_diff_density_max 0.33
_refine_diff_density_min -0.42
_refine_ls_extinction_method none
_refine_ls_goodness_of_fit_ref 1.911
_refine_ls_hydrogen_treatment refall
_refine_ls_number_parameters 381
_refine_ls_number_reflns 5016
_refine_ls_R_factor_gt 0.0702
_refine_ls_shift/su_max 0.0000
_refine_ls_structure_factor_coef F
_refine_ls_weighting_details 'w = 1/[0.0010Fo^2^ + 1.0000\s(Fo^2^)]'
_refine_ls_weighting_scheme calc
_refine_ls_wR_factor_ref 0.1067
_reflns_number_gt 3544
_reflns_number_total 5016
_reflns_threshold_expression F^2^>2.0\s(F^2^)
_cod_data_source_file c1ce05198a.txt
_cod_data_source_block '_dye3'
_cod_original_formula_sum 'C30 H38 N6 O2 '
_cod_database_code 7206386

loop_
_symmetry_equiv_pos_site_id
_symmetry_equiv_pos_as_xyz
1 +X,+Y,+Z
2 -X,-Y,-Z

loop_
_atom_site_label
_atom_site_type_symbol
_atom_site_fract_x
_atom_site_fract_y
_atom_site_fract_z
_atom_site_U_iso_or_equiv
_atom_site_adp_type
_atom_site_occupancy
_atom_site_symmetry_multiplicity
_atom_site_calc_flag
_atom_site_refinement_flags
O(1) O 0.18111(16) 0.95029(16) 0.57553(11) 0.0575(4) Uani 1.00 1 d .
O(2) O 0.73346(18) 0.62574(17) -0.04558(11) 0.0640(5) Uani 1.00 1 d .
N(1) N 0.3875(2) 0.6047(2) 0.38279(16) 0.0763(7) Uani 1.00 1 d .
N(2) N 0.41342(18) 0.92183(19) 0.35977(12) 0.0517(5) Uani 1.00 1 d .
N(3) N 0.1757(2) 1.4025(2) 0.59306(15) 0.0627(6) Uani 1.00 1 d .
N(4) N 0.5836(2) 0.9976(2) 0.17789(19) 0.0886(9) Uani 1.00 1 d .
N(5) N 0.56460(19) 0.6814(2) 0.20139(13) 0.0554(5) Uani 1.00 1 d .
N(6) N 0.7579(2) 0.1813(2) -0.05683(16) 0.0746(7) Uani 1.00 1 d .
C(1) C 0.4216(2) 0.6936(2) 0.35450(16) 0.0557(6) Uani 1.00 1 d .
C(2) C 0.4558(2) 0.8079(2) 0.32072(15) 0.0500(6) Uani 1.00 1 d .
C(3) C 0.3426(2) 0.9318(2) 0.43038(14) 0.0485(5) Uani 1.00 1 d .
C(4) C 0.2942(2) 1.0482(2) 0.46884(15) 0.0479(5) Uani 1.00 1 d .
C(5) C 0.3267(2) 1.1582(2) 0.43463(16) 0.0540(6) Uani 1.00 1 d .
C(6) C 0.2884(2) 1.2739(2) 0.47269(16) 0.0559(6) Uani 1.00 1 d .
C(7) C 0.2116(2) 1.2864(2) 0.55107(16) 0.0508(6) Uani 1.00 1 d .
C(8) C 0.1737(2) 1.1746(2) 0.58390(16) 0.0511(6) Uani 1.00 1 d .
C(9) C 0.2140(2) 1.0594(2) 0.54468(15) 0.0464(5) Uani 1.00 1 d .
C(10) C 0.0926(2) 0.9509(2) 0.64695(16) 0.0564(6) Uani 1.00 1 d .
C(11) C 0.0682(3) 0.8173(2) 0.6636(2) 0.0742(9) Uani 1.00 1 d .
C(12) C 0.2135(2) 1.5200(2) 0.5616(2) 0.0689(8) Uani 1.00 1 d .
C(13) C 0.3505(3) 1.6229(3) 0.6157(2) 0.0969(11) Uani 1.00 1 d .
C(14) C 0.1092(2) 1.4221(2) 0.68023(18) 0.0646(7) Uani 1.00 1 d .
C(15) C -0.0423(3) 1.3663(3) 0.6559(2) 0.0941(11) Uani 1.00 1 d .
C(16) C 0.5565(2) 0.9104(2) 0.20842(17) 0.0604(7) Uani 1.00 1 d .
C(17) C 0.5263(2) 0.7977(2) 0.24329(15) 0.0524(6) Uani 1.00 1 d .
C(18) C 0.6188(2) 0.6647(2) 0.12249(15) 0.0543(6) Uani 1.00 1 d .
C(19) C 0.6567(2) 0.5431(2) 0.07763(15) 0.0527(6) Uani 1.00 1 d .
C(20) C 0.6335(2) 0.4369(2) 0.11511(16) 0.0611(7) Uani 1.00 1 d .
C(21) C 0.6667(2) 0.3181(2) 0.07381(17) 0.0630(7) Uani 1.00 1 d .
C(22) C 0.7281(2) 0.2997(2) -0.01138(17) 0.0602(7) Uani 1.00 1 d .
C(23) C 0.7528(2) 0.4064(2) -0.04999(16) 0.0596(7) Uani 1.00 1 d .
C(24) C 0.7158(2) 0.5232(2) -0.00784(16) 0.0534(6) Uani 1.00 1 d .
C(25) C 0.7686(3) 0.6012(2) -0.13994(19) 0.0816(9) Uani 1.00 1 d .
C(26) C 0.7543(4) 0.7127(3) -0.1738(2) 0.1044(12) Uani 1.00 1 d .
C(27) C 0.8170(3) 0.1575(3) -0.1470(2) 0.0824(9) Uani 1.00 1 d .
C(28) C 0.9675(3) 0.2163(4) -0.1293(3) 0.1283(17) Uani 1.00 1 d .
C(29) C 0.7278(3) 0.0678(3) -0.0194(2) 0.0948(12) Uani 1.00 1 d .
C(30) C 0.8408(4) 0.0785(5) 0.0536(3) 0.1354(19) Uani 1.00 1 d .
H(1) H 0.3224 0.8604 0.4568 0.057 Uiso 1.00 1 c R
H(2) H 0.3770 1.1513 0.3820 0.066 Uiso 1.00 1 c R
H(3) H 0.3139 1.3467 0.4479 0.070 Uiso 1.00 1 c R
H(4) H 0.1189 1.1789 0.6341 0.063 Uiso 1.00 1 c R
H(5) H 0.1350 1.0246 0.7055 0.072 Uiso 1.00 1 c R
H(6) H 0.0075 0.9600 0.6244 0.072 Uiso 1.00 1 c R
H(7) H -0.0103 0.7515 0.6201 0.097 Uiso 1.00 1 c R
H(8) H 0.0531 0.8283 0.7283 0.097 Uiso 1.00 1 c R
H(9) H 0.1471 0.7867 0.6524 0.097 Uiso 1.00 1 c R
H(10) H 0.2200 1.4891 0.4946 0.089 Uiso 1.00 1 c R
H(11) H 0.1449 1.5657 0.5718 0.089 Uiso 1.00 1 c R
H(12) H 0.3359 1.6880 0.6718 0.117 Uiso 1.00 1 c R
H(13) H 0.3955 1.6690 0.5757 0.116 Uiso 1.00 1 c R
H(14) H 0.4063 1.5744 0.6344 0.116 Uiso 1.00 1 c R
H(15) H 0.1414 1.3765 0.7184 0.079 Uiso 1.00 1 c R
H(16) H 0.1328 1.5172 0.7165 0.079 Uiso 1.00 1 c R
H(17) H -0.0798 1.4352 0.6489 0.120 Uiso 1.00 1 c R
H(18) H -0.0805 1.3350 0.7048 0.120 Uiso 1.00 1 c R
H(19) H -0.0641 1.2918 0.5963 0.120 Uiso 1.00 1 c R
H(20) H 0.6339 0.7344 0.0944 0.064 Uiso 1.00 1 c R
H(21) H 0.5935 0.4480 0.1726 0.074 Uiso 1.00 1 c R
H(22) H 0.6499 0.2485 0.1020 0.079 Uiso 1.00 1 c R
H(23) H 0.7959 0.3974 -0.1061 0.070 Uiso 1.00 1 c R
H(24) H 0.8615 0.5995 -0.1394 0.098 Uiso 1.00 1 c R
H(25) H 0.7087 0.5158 -0.1824 0.097 Uiso 1.00 1 c R
H(26) H 0.6622 0.6886 -0.2053 0.127 Uiso 1.00 1 c R
H(27) H 0.8166 0.7283 -0.2173 0.127 Uiso 1.00 1 c R
H(28) H 0.7724 0.7937 -0.1189 0.127 Uiso 1.00 1 c R
H(29) H 0.7942 0.0619 -0.1815 0.099 Uiso 1.00 1 c R
H(30) H 0.7790 0.1997 -0.1850 0.099 Uiso 1.00 1 c R
H(31) H 0.9912 0.3089 -0.1266 0.177 Uiso 1.00 1 c R
H(32) H 1.0084 0.1659 -0.1785 0.177 Uiso 1.00 1 c R
H(33) H 1.0005 0.2131 -0.0686 0.177 Uiso 1.00 1 c R
H(34) H 0.6471 0.0665 0.0101 0.124 Uiso 1.00 1 c R
H(35) H 0.7120 -0.0161 -0.0715 0.124 Uiso 1.00 1 c R
H(36) H 0.9030 0.0341 0.0220 0.190 Uiso 1.00 1 c R
H(37) H 0.8059 0.0382 0.0994 0.190 Uiso 1.00 1 c R
H(38) H 0.8878 0.1731 0.0860 0.190 Uiso 1.00 1 c R

loop_
_atom_site_aniso_label
_atom_site_aniso_U_11
_atom_site_aniso_U_22
_atom_site_aniso_U_33
_atom_site_aniso_U_12
_atom_site_aniso_U_13
_atom_site_aniso_U_23
O(1) 0.0700(10) 0.0567(9) 0.0606(9) 0.0325(7) 0.0348(8) 0.0248(7)
O(2) 0.0766(11) 0.0669(10) 0.0494(9) 0.0288(8) 0.0272(8) 0.0120(7)
N(1) 0.0941(17) 0.0788(15) 0.0640(13) 0.0347(13) 0.0279(12) 0.0253(12)
N(2) 0.0473(10) 0.0625(11) 0.0429(9) 0.0231(8) 0.0135(7) 0.0083(8)
N(3) 0.0714(13) 0.0549(11) 0.0743(13) 0.0304(10) 0.0348(10) 0.0256(10)
N(4) 0.0976(19) 0.0931(18) 0.0874(17) 0.0336(15) 0.0388(14) 0.0393(15)
N(5) 0.0543(10) 0.0681(12) 0.0432(9) 0.0290(9) 0.0175(8) 0.0079(8)
N(6) 0.0900(16) 0.0730(14) 0.0690(13) 0.0425(12) 0.0332(12) 0.0169(11)
C(1) 0.0582(13) 0.0660(15) 0.0428(11) 0.0285(11) 0.0165(10) 0.0090(11)
C(2) 0.0476(11) 0.0596(13) 0.0407(11) 0.0235(10) 0.0101(9) 0.0078(9)
C(3) 0.0443(11) 0.0561(13) 0.0415(10) 0.0185(9) 0.0103(9) 0.0083(9)
C(4) 0.0423(10) 0.0554(13) 0.0435(11) 0.0185(9) 0.0117(8) 0.0098(9)
C(5) 0.0527(12) 0.0609(14) 0.0509(12) 0.0201(10) 0.0228(10) 0.0174(10)
C(6) 0.0579(13) 0.0590(14) 0.0577(13) 0.0219(11) 0.0249(11) 0.0229(11)
C(7) 0.0493(12) 0.0508(12) 0.0559(12) 0.0198(10) 0.0180(10) 0.0176(10)
C(8) 0.0533(12) 0.0536(13) 0.0517(12) 0.0228(10) 0.0231(10) 0.0169(10)
C(9) 0.0447(11) 0.0501(12) 0.0464(11) 0.0191(9) 0.0129(9) 0.0144(9)
C(10) 0.0644(14) 0.0629(14) 0.0523(12) 0.0299(11) 0.0251(11) 0.0223(11)
C(11) 0.0857(19) 0.0748(17) 0.0799(18) 0.0334(15) 0.0332(15) 0.0393(15)
C(12) 0.0858(18) 0.0572(14) 0.0800(17) 0.0343(13) 0.0342(14) 0.0312(13)
C(13) 0.095(2) 0.085(2) 0.109(2) 0.0174(17) 0.0380(19) 0.0368(18)
C(14) 0.0710(16) 0.0592(14) 0.0663(15) 0.0280(12) 0.0219(12) 0.0163(12)
C(15) 0.0782(19) 0.114(2) 0.107(2) 0.0450(18) 0.0361(17) 0.044(2)
C(16) 0.0583(14) 0.0710(16) 0.0525(13) 0.0259(12) 0.0212(11) 0.0147(12)
C(17) 0.0477(11) 0.0659(14) 0.0435(11) 0.0247(10) 0.0135(9) 0.0113(10)
C(18) 0.0465(11) 0.0682(15) 0.0456(11) 0.0229(10) 0.0133(9) 0.0104(10)
C(19) 0.0465(11) 0.0643(14) 0.0427(11) 0.0225(10) 0.0118(9) 0.0066(10)
C(20) 0.0576(13) 0.0800(17) 0.0473(12) 0.0295(12) 0.0196(10) 0.0149(12)
C(21) 0.0672(15) 0.0733(16) 0.0552(13) 0.0303(12) 0.0233(11) 0.0212(11)
C(22) 0.0587(14) 0.0646(15) 0.0567(13) 0.0267(11) 0.0155(11) 0.0122(11)
C(23) 0.0595(13) 0.0682(15) 0.0480(12) 0.0256(11) 0.0226(10) 0.0080(11)
C(24) 0.0491(12) 0.0621(14) 0.0454(11) 0.0195(10) 0.0134(9) 0.0104(10)
C(25) 0.112(2) 0.0690(17) 0.0622(15) 0.0248(16) 0.0423(16) 0.0176(13)
C(26) 0.145(3) 0.085(2) 0.087(2) 0.027(2) 0.048(2) 0.0357(18)
C(27) 0.091(2) 0.0832(19) 0.0732(17) 0.0464(16) 0.0182(15) 0.0101(14)
C(28) 0.100(2) 0.193(4) 0.150(3) 0.085(2) 0.058(2) 0.095(3)
C(29) 0.129(2) 0.085(2) 0.097(2) 0.062(2) 0.050(2) 0.0359(18)
C(30) 0.130(3) 0.201(4) 0.144(3) 0.096(3) 0.060(2) 0.105(3)

loop_
_atom_type_symbol
_atom_type_description
_atom_type_scat_dispersion_real
_atom_type_scat_dispersion_imag
_atom_type_scat_source
C C 0.018 0.009
;
International Tables for Crystallography
(1992, Vol. C, Tables 4.2.6.8 and 6.1.1.4)
;
H H 0.000 0.000
;
International Tables for Crystallography
(1992, Vol. C, Table 6.1.1.4)
;
N N 0.031 0.018
;
International Tables for Crystallography
(1992, Vol. C, Tables 4.2.6.8 and 6.1.1.4)
;
O O 0.049 0.032
;
International Tables for Crystallography
(1992, Vol. C, Tables 4.2.6.8 and 6.1.1.4)
;

loop_
_geom_angle_atom_site_label_1
_geom_angle_atom_site_label_2
_geom_angle_atom_site_label_3
_geom_angle
_geom_angle_publ_flag
C(9) O(1) C(10) 118.58(19) yes
C(24) O(2) C(25) 118.4(2) yes
C(2) N(2) C(3) 121.0(2) yes
C(7) N(3) C(12) 122.5(2) yes
C(7) N(3) C(14) 121.8(2) yes
C(12) N(3) C(14) 115.4(2) yes
C(17) N(5) C(18) 120.6(2) yes
C(22) N(6) C(27) 122.7(2) yes
C(22) N(6) C(29) 121.2(2) yes
C(27) N(6) C(29) 116.0(2) yes
N(1) C(1) C(2) 176.0(2) yes
N(2) C(2) C(1) 122.1(2) yes
N(2) C(2) C(17) 119.8(2) yes
C(1) C(2) C(17) 118.1(2) yes
N(2) C(3) C(4) 121.1(2) yes
C(3) C(4) C(5) 121.5(2) yes
C(3) C(4) C(9) 121.8(2) yes
C(5) C(4) C(9) 116.7(2) yes
C(4) C(5) C(6) 123.2(2) yes
C(5) C(6) C(7) 119.9(2) yes
N(3) C(7) C(6) 121.4(2) yes
N(3) C(7) C(8) 120.9(2) yes
C(6) C(7) C(8) 117.6(2) yes
C(7) C(8) C(9) 121.4(2) yes
O(1) C(9) C(4) 115.8(2) yes
O(1) C(9) C(8) 123.0(2) yes
C(4) C(9) C(8) 121.2(2) yes
O(1) C(10) C(11) 107.4(2) yes
N(3) C(12) C(13) 112.9(2) yes
N(3) C(14) C(15) 111.8(2) yes
N(4) C(16) C(17) 177.1(2) yes
N(5) C(17) C(2) 120.1(2) yes
N(5) C(17) C(16) 122.2(2) yes
C(2) C(17) C(16) 117.7(2) yes
N(5) C(18) C(19) 120.9(2) yes
C(18) C(19) C(20) 121.6(2) yes
C(18) C(19) C(24) 121.7(2) yes
C(20) C(19) C(24) 116.6(2) yes
C(19) C(20) C(21) 123.5(2) yes
C(20) C(21) C(22) 119.6(2) yes
N(6) C(22) C(21) 121.5(2) yes
N(6) C(22) C(23) 120.8(2) yes
C(21) C(22) C(23) 117.6(2) yes
C(22) C(23) C(24) 121.3(2) yes
O(2) C(24) C(19) 116.0(2) yes
O(2) C(24) C(23) 122.7(2) yes
C(19) C(24) C(23) 121.3(2) yes
O(2) C(25) C(26) 109.1(2) yes
N(6) C(27) C(28) 112.2(2) yes
N(6) C(29) C(30) 113.4(2) yes
N(2) C(3) H(1) 119.2 no
C(4) C(3) H(1) 119.7 no
C(4) C(5) H(2) 118.2 no
C(6) C(5) H(2) 118.6 no
C(5) C(6) H(3) 120.4 no
C(7) C(6) H(3) 119.7 no
C(7) C(8) H(4) 119.2 no
C(9) C(8) H(4) 119.4 no
O(1) C(10) H(5) 110.3 no
O(1) C(10) H(6) 109.9 no
C(11) C(10) H(5) 109.9 no
C(11) C(10) H(6) 109.9 no
H(5) C(10) H(6) 109.5 no
C(10) C(11) H(7) 109.5 no
C(10) C(11) H(8) 110.3 no
C(10) C(11) H(9) 108.7 no
H(7) C(11) H(8) 109.5 no
H(7) C(11) H(9) 109.5 no
H(8) C(11) H(9) 109.5 no
N(3) C(12) H(10) 108.8 no
N(3) C(12) H(11) 109.5 no
C(13) C(12) H(10) 108.3 no
C(13) C(12) H(11) 107.8 no
H(10) C(12) H(11) 109.5 no
C(12) C(13) H(12) 109.8 no
C(12) C(13) H(13) 110.7 no
C(12) C(13) H(14) 107.9 no
H(12) C(13) H(13) 109.5 no
H(12) C(13) H(14) 109.5 no
H(13) C(13) H(14) 109.5 no
N(3) C(14) H(15) 108.8 no
N(3) C(14) H(16) 109.3 no
C(15) C(14) H(15) 108.8 no
C(15) C(14) H(16) 108.6 no
H(15) C(14) H(16) 109.5 no
C(14) C(15) H(17) 109.5 no
C(14) C(15) H(18) 110.9 no
C(14) C(15) H(19) 107.9 no
H(17) C(15) H(18) 109.5 no
H(17) C(15) H(19) 109.5 no
H(18) C(15) H(19) 109.5 no
N(5) C(18) H(20) 119.4 no
C(19) C(18) H(20) 119.7 no
C(19) C(20) H(21) 118.0 no
C(21) C(20) H(21) 118.5 no
C(20) C(21) H(22) 120.8 no
C(22) C(21) H(22) 119.6 no
C(22) C(23) H(23) 119.2 no
C(24) C(23) H(23) 119.5 no
O(2) C(25) H(24) 110.5 no
O(2) C(25) H(25) 109.4 no
C(26) C(25) H(24) 108.5 no
C(26) C(25) H(25) 109.9 no
H(24) C(25) H(25) 109.5 no
C(25) C(26) H(26) 108.6 no
C(25) C(26) H(27) 111.7 no
C(25) C(26) H(28) 108.1 no
H(26) C(26) H(27) 109.5 no
H(26) C(26) H(28) 109.5 no
H(27) C(26) H(28) 109.5 no
N(6) C(27) H(29) 110.0 no
N(6) C(27) H(30) 108.1 no
C(28) C(27) H(29) 108.7 no
C(28) C(27) H(30) 108.3 no
H(29) C(27) H(30) 109.5 no
C(27) C(28) H(31) 109.7 no
C(27) C(28) H(32) 111.2 no
C(27) C(28) H(33) 107.5 no
H(31) C(28) H(32) 109.5 no
H(31) C(28) H(33) 109.5 no
H(32) C(28) H(33) 109.5 no
N(6) C(29) H(34) 108.7 no
N(6) C(29) H(35) 109.2 no
C(30) C(29) H(34) 108.0 no
C(30) C(29) H(35) 108.0 no
H(34) C(29) H(35) 109.5 no
C(29) C(30) H(36) 109.5 no
C(29) C(30) H(37) 111.3 no
C(29) C(30) H(38) 107.6 no
H(36) C(30) H(37) 109.5 no
H(36) C(30) H(38) 109.5 no
H(37) C(30) H(38) 109.5 no

loop_
_geom_bond_atom_site_label_1
_geom_bond_atom_site_label_2
_geom_bond_distance
_geom_bond_publ_flag
O(1) C(9) 1.360(3) yes
O(1) C(10) 1.425(3) yes
O(2) C(24) 1.364(3) yes
O(2) C(25) 1.418(3) yes
N(1) C(1) 1.143(4) yes
N(2) C(2) 1.375(3) yes
N(2) C(3) 1.294(2) yes
N(3) C(7) 1.364(3) yes
N(3) C(12) 1.450(3) yes
N(3) C(14) 1.471(3) yes
N(4) C(16) 1.143(4) yes
N(5) C(17) 1.381(3) yes
N(5) C(18) 1.299(2) yes
N(6) C(22) 1.364(3) yes
N(6) C(27) 1.468(4) yes
N(6) C(29) 1.465(4) yes
C(1) C(2) 1.438(4) yes
C(2) C(17) 1.375(3) yes
C(3) C(4) 1.432(3) yes
C(4) C(5) 1.400(3) yes
C(4) C(9) 1.417(3) yes
C(5) C(6) 1.365(3) yes
C(6) C(7) 1.425(3) yes
C(7) C(8) 1.407(3) yes
C(8) C(9) 1.375(3) yes
C(10) C(11) 1.497(4) yes
C(12) C(13) 1.514(3) yes
C(14) C(15) 1.474(3) yes
C(16) C(17) 1.432(4) yes
C(18) C(19) 1.435(3) yes
C(19) C(20) 1.394(4) yes
C(19) C(24) 1.409(3) yes
C(20) C(21) 1.374(3) yes
C(21) C(22) 1.417(3) yes
C(22) C(23) 1.410(4) yes
C(23) C(24) 1.378(3) yes
C(25) C(26) 1.477(5) yes
C(27) C(28) 1.465(4) yes
C(29) C(30) 1.483(6) yes
C(3) H(1) 0.950 no
C(5) H(2) 0.950 no
C(6) H(3) 0.950 no
C(8) H(4) 0.950 no
C(10) H(5) 0.950 no
C(10) H(6) 0.950 no
C(11) H(7) 0.950 no
C(11) H(8) 0.950 no
C(11) H(9) 0.950 no
C(12) H(10) 0.950 no
C(12) H(11) 0.950 no
C(13) H(12) 0.950 no
C(13) H(13) 0.950 no
C(13) H(14) 0.950 no
C(14) H(15) 0.950 no
C(14) H(16) 0.950 no
C(15) H(17) 0.950 no
C(15) H(18) 0.950 no
C(15) H(19) 0.950 no
C(18) H(20) 0.950 no
C(20) H(21) 0.950 no
C(21) H(22) 0.950 no
C(23) H(23) 0.950 no
C(25) H(24) 0.950 no
C(25) H(25) 0.950 no
C(26) H(26) 0.950 no
C(26) H(27) 0.950 no
C(26) H(28) 0.950 no
C(27) H(29) 0.950 no
C(27) H(30) 0.950 no
C(28) H(31) 0.950 no
C(28) H(32) 0.950 no
C(28) H(33) 0.950 no
C(29) H(34) 0.950 no
C(29) H(35) 0.950 no
C(30) H(36) 0.950 no
C(30) H(37) 0.950 no
C(30) H(38) 0.950 no

loop_
_geom_contact_atom_site_label_1
_geom_contact_atom_site_label_2
_geom_contact_distance
_geom_contact_site_symmetry_2
O(2) C(28) 3.512(3) 2_765
N(1) C(6) 3.497(3) 2_676
N(1) C(12) 3.485(4) 1_545
N(1) C(13) 3.427(4) 1_545
N(1) C(25) 3.562(3) 2_665
N(2) C(3) 3.484(2) 2_676
N(2) C(27) 3.526(3) 2_665
N(4) N(6) 3.535(3) 2_665
N(4) C(29) 3.535(4) 1_565
N(4) C(29) 3.589(4) 2_665
N(4) C(30) 3.367(5) 1_565
N(5) C(23) 3.533(2) 2_665
N(5) C(24) 3.584(2) 2_665
N(6) N(4) 3.535(3) 2_665
N(6) C(16) 3.503(3) 2_665
C(1) C(5) 3.537(2) 2_676
C(2) C(4) 3.524(2) 2_676
C(2) C(9) 3.482(2) 2_676
C(3) N(2) 3.484(2) 2_676
C(3) C(3) 3.381(2) 2_676
C(4) C(2) 3.524(2) 2_676
C(5) C(1) 3.537(2) 2_676
C(6) N(1) 3.497(3) 2_676
C(9) C(2) 3.482(2) 2_676
C(9) C(17) 3.596(2) 2_676
C(12) N(1) 3.485(4) 1_565
C(13) N(1) 3.427(4) 1_565
C(14) C(20) 3.508(3) 2_676
C(16) N(6) 3.503(3) 2_665
C(17) C(9) 3.596(2) 2_676
C(17) C(23) 3.574(2) 2_665
C(18) C(24) 3.469(2) 2_665
C(19) C(19) 3.532(3) 2_665
C(20) C(14) 3.508(3) 2_676
C(23) N(5) 3.533(2) 2_665
C(23) C(17) 3.574(2) 2_665
C(24) N(5) 3.584(2) 2_665
C(24) C(18) 3.469(2) 2_665
C(25) N(1) 3.562(3) 2_665
C(27) N(2) 3.526(3) 2_665
C(28) O(2) 3.512(3) 2_765
C(29) N(4) 3.535(4) 1_545
C(29) N(4) 3.589(4) 2_665
C(30) N(4) 3.367(5) 1_545
O(1) H(19) 2.908 2_576
O(2) H(21) 3.480 2_665
O(2) H(31) 3.429 2_765
O(2) H(33) 2.879 2_765
N(1) H(3) 3.144 1_545
N(1) H(10) 2.772 1_545
N(1) H(13) 2.697 1_545
N(1) H(14) 3.178 2_676
N(1) H(17) 3.031 2_576
N(1) H(25) 2.816 2_665
N(1) H(26) 3.296 2_665
N(2) H(1) 3.436 2_676
N(2) H(29) 3.350 2_665
N(2) H(30) 2.843 2_665
N(3) H(7) 3.170 2_576
N(4) H(5) 3.354 2_676
N(4) H(9) 3.360 2_676
N(4) H(12) 3.260 2_686
N(4) H(22) 3.172 1_565
N(4) H(34) 2.861 1_565
N(4) H(34) 3.290 2_665
N(4) H(35) 3.391 2_665
N(4) H(37) 2.599 1_565
N(5) H(4) 3.564 2_676
N(5) H(5) 3.588 2_676
N(5) H(15) 3.431 2_676
N(5) H(25) 2.953 2_665
C(1) H(13) 3.375 1_545
C(1) H(17) 3.375 2_576
C(1) H(18) 3.435 2_576
C(1) H(25) 2.771 2_665
C(2) H(25) 3.335 2_665
C(2) H(30) 2.989 2_665
C(3) H(1) 3.508 2_676
C(3) H(18) 3.319 2_576
C(3) H(19) 3.104 2_576
C(3) H(30) 3.452 2_665
C(4) H(6) 3.255 2_576
C(4) H(19) 3.576 2_576
C(5) H(6) 3.253 2_576
C(5) H(13) 2.986 2_686
C(6) H(6) 3.262 2_576
C(6) H(7) 2.973 2_576
C(6) H(13) 3.275 2_686
C(7) H(6) 3.246 2_576
C(7) H(7) 3.002 2_576
C(8) H(6) 3.165 2_576
C(9) H(6) 3.175 2_576
C(9) H(19) 3.544 2_576
C(10) H(32) 3.206 1_466
C(11) H(11) 2.955 1_545
C(11) H(12) 3.385 1_545
C(11) H(27) 3.294 1_456
C(11) H(37) 3.352 2_666
C(12) H(7) 3.345 2_576
C(12) H(9) 3.037 1_565
C(12) H(17) 3.538 2_586
C(13) H(2) 3.156 2_686
C(13) H(3) 3.554 2_686
C(13) H(9) 3.028 1_565
C(13) H(21) 3.490 2_676
C(14) H(21) 3.296 2_676
C(14) H(31) 3.587 1_466
C(15) H(1) 3.166 2_576
C(15) H(31) 3.467 1_466
C(16) H(5) 3.123 2_676
C(16) H(30) 3.259 2_665
C(16) H(37) 3.309 1_565
C(17) H(5) 3.374 2_676
C(17) H(23) 3.480 2_665
C(17) H(25) 3.388 2_665
C(17) H(30) 3.182 2_665
C(18) H(15) 3.494 2_676
C(19) H(15) 3.269 2_676
C(19) H(31) 3.439 2_765
C(20) H(15) 3.012 2_676
C(20) H(16) 3.155 2_676
C(20) H(26) 3.479 2_665
C(21) H(16) 3.275 2_676
C(23) H(31) 3.588 2_765
C(24) H(31) 3.202 2_765
C(24) H(33) 3.303 2_765
C(25) H(21) 3.560 2_665
C(25) H(33) 3.424 2_765
C(25) H(38) 3.563 2_765
C(26) H(8) 3.540 1_654
C(26) H(21) 3.505 2_665
C(26) H(35) 2.995 1_565
C(26) H(38) 3.536 2_765
C(27) H(18) 3.374 1_644
C(28) H(5) 3.506 1_644
C(28) H(15) 3.531 1_644
C(28) H(18) 3.167 1_644
C(29) H(28) 3.024 1_545
C(30) H(8) 3.078 2_666
C(30) H(28) 3.177 1_545
C(30) H(36) 3.269 2_755
H(1) N(2) 3.436 2_676
H(1) C(3) 3.508 2_676
H(1) C(15) 3.166 2_576
H(1) H(13) 3.291 1_545
H(1) H(17) 3.302 2_576
H(1) H(18) 3.089 2_576
H(1) H(19) 2.620 2_576
H(2) C(13) 3.156 2_686
H(2) H(12) 3.259 2_686
H(2) H(13) 2.485 2_686
H(2) H(14) 3.272 2_686
H(2) H(29) 3.164 2_665
H(3) N(1) 3.144 1_565
H(3) C(13) 3.554 2_686
H(3) H(7) 2.981 2_576
H(3) H(13) 3.040 2_686
H(3) H(14) 3.174 2_686
H(3) H(26) 3.506 2_675
H(3) H(27) 3.336 2_675
H(4) N(5) 3.564 2_676
H(4) H(32) 3.074 1_466
H(5) N(4) 3.354 2_676
H(5) N(5) 3.588 2_676
H(5) C(16) 3.123 2_676
H(5) C(17) 3.374 2_676
H(5) C(28) 3.506 1_466
H(5) H(20) 3.473 2_676
H(5) H(32) 2.562 1_466
H(5) H(37) 3.215 2_666
H(6) C(4) 3.255 2_576
H(6) C(5) 3.253 2_576
H(6) C(6) 3.262 2_576
H(6) C(7) 3.246 2_576
H(6) C(8) 3.165 2_576
H(6) C(9) 3.175 2_576
H(6) H(32) 3.047 1_466
H(7) N(3) 3.170 2_576
H(7) C(6) 2.973 2_576
H(7) C(7) 3.002 2_576
H(7) C(12) 3.345 2_576
H(7) H(3) 2.981 2_576
H(7) H(10) 2.828 2_576
H(7) H(11) 2.816 1_545
H(7) H(11) 3.536 2_576
H(7) H(17) 3.462 1_545
H(7) H(19) 3.241 2_576
H(7) H(27) 3.092 1_456
H(8) C(26) 3.540 1_456
H(8) C(30) 3.078 2_666
H(8) H(11) 3.427 1_545
H(8) H(27) 2.644 1_456
H(8) H(36) 3.456 2_666
H(8) H(37) 2.595 2_666
H(8) H(38) 2.773 2_666
H(9) N(4) 3.360 2_676
H(9) C(12) 3.037 1_545
H(9) C(13) 3.028 1_545
H(9) H(11) 2.295 1_545
H(9) H(12) 2.474 1_545
H(9) H(13) 3.228 1_545
H(9) H(16) 3.299 1_545
H(9) H(19) 3.488 2_576
H(9) H(37) 3.482 2_666
H(10) N(1) 2.772 1_565
H(10) H(7) 2.828 2_576
H(10) H(17) 2.921 2_586
H(11) C(11) 2.955 1_565
H(11) H(7) 2.816 1_565
H(11) H(7) 3.536 2_576
H(11) H(8) 3.427 1_565
H(11) H(9) 2.295 1_565
H(11) H(11) 3.212 2_586
H(11) H(17) 3.278 2_586
H(11) H(19) 3.466 2_586
H(12) N(4) 3.260 2_686
H(12) C(11) 3.385 1_565
H(12) H(2) 3.259 2_686
H(12) H(9) 2.474 1_565
H(12) H(21) 3.228 2_676
H(12) H(22) 3.170 2_676
H(13) N(1) 2.697 1_565
H(13) C(1) 3.375 1_565
H(13) C(5) 2.986 2_686
H(13) C(6) 3.275 2_686
H(13) H(1) 3.291 1_565
H(13) H(2) 2.485 2_686
H(13) H(3) 3.040 2_686
H(13) H(9) 3.228 1_565
H(14) N(1) 3.178 2_676
H(14) H(2) 3.272 2_686
H(14) H(3) 3.174 2_686
H(14) H(21) 2.931 2_676
H(14) H(26) 3.098 1_566
H(15) N(5) 3.431 2_676
H(15) C(18) 3.494 2_676
H(15) C(19) 3.269 2_676
H(15) C(20) 3.012 2_676
H(15) C(28) 3.531 1_466
H(15) H(21) 2.878 2_676
H(15) H(31) 2.995 1_466
H(15) H(32) 3.178 1_466
H(16) C(20) 3.155 2_676
H(16) C(21) 3.275 2_676
H(16) H(9) 3.299 1_565
H(16) H(21) 3.014 2_676
H(16) H(22) 3.237 2_676
H(17) N(1) 3.031 2_576
H(17) C(1) 3.375 2_576
H(17) C(12) 3.538 2_586
H(17) H(1) 3.302 2_576
H(17) H(7) 3.462 1_565
H(17) H(10) 2.921 2_586
H(17) H(11) 3.278 2_586
H(17) H(24) 3.244 1_466
H(17) H(25) 3.441 1_466
H(18) C(1) 3.435 2_576
H(18) C(3) 3.319 2_576
H(18) C(27) 3.374 1_466
H(18) C(28) 3.167 1_466
H(18) H(1) 3.089 2_576
H(18) H(23) 3.080 1_466
H(18) H(24) 3.266 1_466
H(18) H(25) 3.429 1_466
H(18) H(30) 2.734 1_466
H(18) H(31) 2.669 1_466
H(18) H(32) 3.127 1_466
H(19) O(1) 2.908 2_576
H(19) C(3) 3.104 2_576
H(19) C(4) 3.576 2_576
H(19) C(9) 3.544 2_576
H(19) H(1) 2.620 2_576
H(19) H(7) 3.241 2_576
H(19) H(9) 3.488 2_576
H(19) H(11) 3.466 2_586
H(20) H(5) 3.473 2_676
H(20) H(32) 3.533 2_765
H(20) H(37) 3.253 1_565
H(21) O(2) 3.480 2_665
H(21) C(13) 3.490 2_676
H(21) C(14) 3.296 2_676
H(21) C(25) 3.560 2_665
H(21) C(26) 3.505 2_665
H(21) H(12) 3.228 2_676
H(21) H(14) 2.931 2_676
H(21) H(15) 2.878 2_676
H(21) H(16) 3.014 2_676
H(21) H(25) 3.207 2_665
H(21) H(26) 2.780 2_665
H(22) N(4) 3.172 1_545
H(22) H(12) 3.170 2_676
H(22) H(16) 3.237 2_676
H(23) C(17) 3.480 2_665
H(23) H(18) 3.080 1_644
H(24) H(17) 3.244 1_644
H(24) H(18) 3.266 1_644
H(24) H(33) 3.086 2_765
H(24) H(38) 2.890 2_765
H(25) N(1) 2.816 2_665
H(25) N(5) 2.953 2_665
H(25) C(1) 2.771 2_665
H(25) C(2) 3.335 2_665
H(25) C(17) 3.388 2_665
H(25) H(17) 3.441 1_644
H(25) H(18) 3.429 1_644
H(25) H(21) 3.207 2_665
H(26) N(1) 3.296 2_665
H(26) C(20) 3.479 2_665
H(26) H(3) 3.506 2_675
H(26) H(14) 3.098 1_544
H(26) H(21) 2.780 2_665
H(26) H(35) 3.056 1_565
H(27) C(11) 3.294 1_654
H(27) H(3) 3.336 2_675
H(27) H(7) 3.092 1_654
H(27) H(8) 2.644 1_654
H(27) H(29) 3.538 1_565
H(27) H(35) 3.382 1_565
H(27) H(38) 3.198 2_765
H(28) C(29) 3.024 1_565
H(28) C(30) 3.177 1_565
H(28) H(29) 3.261 1_565
H(28) H(33) 3.528 2_765
H(28) H(34) 3.555 1_565
H(28) H(35) 2.211 1_565
H(28) H(36) 2.689 1_565
H(28) H(36) 3.300 2_765
H(28) H(37) 3.384 1_565
H(28) H(38) 3.369 2_765
H(29) N(2) 3.350 2_665
H(29) H(2) 3.164 2_665
H(29) H(27) 3.538 1_545
H(29) H(28) 3.261 1_545
H(30) N(2) 2.843 2_665
H(30) C(2) 2.989 2_665
H(30) C(3) 3.452 2_665
H(30) C(16) 3.259 2_665
H(30) C(17) 3.182 2_665
H(30) H(18) 2.734 1_644
H(31) O(2) 3.429 2_765
H(31) C(14) 3.587 1_644
H(31) C(15) 3.467 1_644
H(31) C(19) 3.439 2_765
H(31) C(23) 3.588 2_765
H(31) C(24) 3.202 2_765
H(31) H(15) 2.995 1_644
H(31) H(18) 2.669 1_644
H(32) C(10) 3.206 1_644
H(32) H(4) 3.074 1_644
H(32) H(5) 2.562 1_644
H(32) H(6) 3.047 1_644
H(32) H(15) 3.178 1_644
H(32) H(18) 3.127 1_644
H(32) H(20) 3.533 2_765
H(33) O(2) 2.879 2_765
H(33) C(24) 3.303 2_765
H(33) C(25) 3.424 2_765
H(33) H(24) 3.086 2_765
H(33) H(28) 3.528 2_765
H(33) H(36) 3.319 2_755
H(34) N(4) 2.861 1_545
H(34) N(4) 3.290 2_665
H(34) H(28) 3.555 1_545
H(34) H(34) 2.907 2_655
H(35) N(4) 3.391 2_665
H(35) C(26) 2.995 1_545
H(35) H(26) 3.056 1_545
H(35) H(27) 3.382 1_545
H(35) H(28) 2.211 1_545
H(36) C(30) 3.269 2_755
H(36) H(8) 3.456 2_666
H(36) H(28) 2.689 1_545
H(36) H(28) 3.300 2_765
H(36) H(33) 3.319 2_755
H(36) H(36) 2.341 2_755
H(36) H(38) 3.570 2_755
H(37) N(4) 2.599 1_545
H(37) C(11) 3.352 2_666
H(37) C(16) 3.309 1_545
H(37) H(5) 3.215 2_666
H(37) H(8) 2.595 2_666
H(37) H(9) 3.482 2_666
H(37) H(20) 3.253 1_545
H(37) H(28) 3.384 1_545
H(38) C(25) 3.563 2_765
H(38) C(26) 3.536 2_765
H(38) H(8) 2.773 2_666
H(38) H(24) 2.890 2_765
H(38) H(27) 3.198 2_765
H(38) H(28) 3.369 2_765
H(38) H(36) 3.570 2_755

loop_
_geom_torsion_atom_site_label_1
_geom_torsion_atom_site_label_2
_geom_torsion_atom_site_label_3
_geom_torsion_atom_site_label_4
_geom_torsion
C(9) O(1) C(10) C(11) 177.24(17)
C(10) O(1) C(9) C(4) -175.71(16)
C(10) O(1) C(9) C(8) 4.6(2)
C(24) O(2) C(25) C(26) 168.4(2)
C(25) O(2) C(24) C(19) -168.7(2)
C(25) O(2) C(24) C(23) 11.2(3)
C(2) N(2) C(3) C(4) -177.74(17)
C(3) N(2) C(2) C(1) 1.3(2)
C(3) N(2) C(2) C(17) 177.51(18)
C(7) N(3) C(12) C(13) -90.7(2)
C(12) N(3) C(7) C(6) -0.4(3)
C(12) N(3) C(7) C(8) 179.6(2)
C(7) N(3) C(14) C(15) -88.5(3)
C(14) N(3) C(7) C(6) -173.52(19)
C(14) N(3) C(7) C(8) 6.5(3)
C(12) N(3) C(14) C(15) 97.9(2)
C(14) N(3) C(12) C(13) 82.9(2)
C(17) N(5) C(18) C(19) -178.92(17)
C(18) N(5) C(17) C(2) 173.07(18)
C(18) N(5) C(17) C(16) -6.4(2)
C(22) N(6) C(27) C(28) 83.9(4)
C(27) N(6) C(22) C(21) 177.8(2)
C(27) N(6) C(22) C(23) 0.2(3)
C(22) N(6) C(29) C(30) -87.5(3)
C(29) N(6) C(22) C(21) -0.0(3)
C(29) N(6) C(22) C(23) -177.6(2)
C(27) N(6) C(29) C(30) 94.5(3)
C(29) N(6) C(27) C(28) -98.1(3)
N(1) C(1) C(2) N(2) 29(3)
N(1) C(1) C(2) C(17) -147(2)
N(2) C(2) C(17) N(5) -177.56(17)
N(2) C(2) C(17) C(16) 1.9(2)
C(1) C(2) C(17) N(5) -1.2(2)
C(1) C(2) C(17) C(16) 178.26(18)
N(2) C(3) C(4) C(5) -2.9(2)
N(2) C(3) C(4) C(9) 178.59(17)
C(3) C(4) C(5) C(6) -176.60(19)
C(3) C(4) C(9) O(1) -2.7(2)
C(3) C(4) C(9) C(8) 176.96(18)
C(5) C(4) C(9) O(1) 178.67(16)
C(5) C(4) C(9) C(8) -1.6(2)
C(9) C(4) C(5) C(6) 2.0(2)
C(4) C(5) C(6) C(7) -0.0(2)
C(5) C(6) C(7) N(3) 177.71(19)
C(5) C(6) C(7) C(8) -2.3(2)
N(3) C(7) C(8) C(9) -177.35(19)
C(6) C(7) C(8) C(9) 2.7(2)
C(7) C(8) C(9) O(1) 178.98(18)
C(7) C(8) C(9) C(4) -0.7(3)
N(4) C(16) C(17) N(5) -5(4)
N(4) C(16) C(17) C(2) 175(4)
N(5) C(18) C(19) C(20) 1.8(3)
N(5) C(18) C(19) C(24) -179.90(19)
C(18) C(19) C(20) C(21) 179.3(2)
C(18) C(19) C(24) O(2) -0.6(2)
C(18) C(19) C(24) C(23) 179.48(19)
C(20) C(19) C(24) O(2) 177.79(18)
C(20) C(19) C(24) C(23) -2.1(3)
C(24) C(19) C(20) C(21) 0.9(3)
C(19) C(20) C(21) C(22) 0.1(2)
C(20) C(21) C(22) N(6) -177.5(2)
C(20) C(21) C(22) C(23) 0.2(3)
N(6) C(22) C(23) C(24) 176.2(2)
C(21) C(22) C(23) C(24) -1.5(3)
C(22) C(23) C(24) O(2) -177.41(19)
C(22) C(23) C(24) C(19) 2.5(3)
